data_4115338
loop_
_publ_author_name
'Kun Qin'
'Christopher D. Incarvito'
'Arnold L. Rheingold'
'Klaus H. Theopold'

_publ_section_title
;
 Hydrogen Atom Abstraction by a Chromium(IV) Oxo Complex Derived from O2
;
_journal_name_full 'Journal of the American Chemical Society'
_journal_page_first 14008
_journal_page_last 14009
_journal_paper_doi 10.1021/ja028382r
_journal_volume 124
_journal_year 2002
_chemical_formula_sum 'C64 H67 B2 Cl0 Cr F24 N8 O'
_chemical_formula_weight 1493.88
_chemical_name_systematic
; 
 ? 
;
_space_group_IT_number 14
_symmetry_cell_setting monoclinic
_symmetry_space_group_name_Hall '-P 2ybc'
_symmetry_space_group_name_H-M 'P 1 21/c 1'
_atom_sites_solution_hydrogens geom
_atom_sites_solution_primary direct
_atom_sites_solution_secondary difmap
_audit_creation_method SHELXL-97
_cell_angle_alpha 90.00
_cell_angle_beta 100.0500(10)
_cell_angle_gamma 90.00
_cell_formula_units_Z 4
_cell_length_a 18.8242(9)
_cell_length_b 19.6196(9)
_cell_length_c 19.2891(9)
_cell_measurement_reflns_used 6342
_cell_measurement_temperature 173(2)
_cell_measurement_theta_max 28.112
_cell_measurement_theta_min 2.334
_cell_volume 7014.6(6)
_computing_cell_refinement 'Bruker SMART'
_computing_data_collection 'Bruker SMART'
_computing_data_reduction 'Bruker SHELXTL'
_computing_molecular_graphics 'Bruker SHELXTL'
_computing_publication_material 'Bruker SHELXTL'
_computing_structure_refinement 'SHELXL-97 (Sheldrick, 1997)'
_computing_structure_solution 'SHELXS-97 (Sheldrick, 1990)'
_diffrn_ambient_temperature 173(2)
_diffrn_measured_fraction_theta_full 0.837
_diffrn_measured_fraction_theta_max 0.837
_diffrn_measurement_device_type 'CCD area detector'
_diffrn_measurement_method 'phi and omega scans'
_diffrn_radiation_monochromator graphite
_diffrn_radiation_source 'fine-focus sealed tube'
_diffrn_radiation_type MoK\a
_diffrn_radiation_wavelength 0.71073
_diffrn_reflns_av_R_equivalents 0.0334
_diffrn_reflns_av_sigmaI/netI 0.0457
_diffrn_reflns_limit_h_max 19
_diffrn_reflns_limit_h_min -24
_diffrn_reflns_limit_k_max 25
_diffrn_reflns_limit_k_min -24
_diffrn_reflns_limit_l_max 25
_diffrn_reflns_limit_l_min -25
_diffrn_reflns_number 34239
_diffrn_reflns_theta_full 28.33
_diffrn_reflns_theta_max 28.33
_diffrn_reflns_theta_min 1.49
_exptl_absorpt_coefficient_mu 0.274
_exptl_absorpt_correction_T_max 0.9224
_exptl_absorpt_correction_T_min 0.9224
_exptl_absorpt_correction_type 'empirical from SADABS'
_exptl_crystal_colour block
_exptl_crystal_density_diffrn 1.415
_exptl_crystal_description brown
_exptl_crystal_F_000 3060
_exptl_crystal_size_max 0.30
_exptl_crystal_size_mid 0.30
_exptl_crystal_size_min 0.30
_refine_diff_density_max 1.243
_refine_diff_density_min -0.708
_refine_diff_density_rms 0.064
_refine_ls_extinction_method none
_refine_ls_goodness_of_fit_ref 1.033
_refine_ls_hydrogen_treatment mixed
_refine_ls_matrix_type full
_refine_ls_number_parameters 929
_refine_ls_number_reflns 14646
_refine_ls_number_restraints 0
_refine_ls_restrained_S_all 1.033
_refine_ls_R_factor_all 0.0889
_refine_ls_R_factor_gt 0.0609
_refine_ls_shift/su_max 0.291
_refine_ls_shift/su_mean 0.013
_refine_ls_structure_factor_coef Fsqd
_refine_ls_weighting_details 'calc w=1/[\s^2^(Fo^2^)+(0.0759P)^2^+7.4510P] where P=(Fo^2^+2Fc^2^)/3'
_refine_ls_weighting_scheme calc
_refine_ls_wR_factor_gt 0.1518
_refine_ls_wR_factor_ref 0.1689
_reflns_number_gt 10389
_reflns_number_total 14646
_reflns_threshold_expression >2sigma(I)
_cod_data_source_file ja028382r-2_s2_1.cif
_cod_data_source_block kun03
_cod_database_code 4115338

loop_
_symmetry_equiv_pos_as_xyz
'x, y, z'
'-x, y+1/2, -z+1/2'
'-x, -y, -z'
'x, -y-1/2, z-1/2'

loop_
_atom_site_label
_atom_site_type_symbol
_atom_site_fract_x
_atom_site_fract_y
_atom_site_fract_z
_atom_site_U_iso_or_equiv
_atom_site_adp_type
_atom_site_occupancy
_atom_site_symmetry_multiplicity
_atom_site_calc_flag
_atom_site_refinement_flags
Cr1 Cr 0.22501(3) 0.25318(2) 0.53595(2) 0.02312(12) Uani 1 1 d .
N1 N 0.08106(14) 0.29307(11) 0.47422(12) 0.0276(5) Uani 1 1 d .
N2 N 0.13777(14) 0.25564(11) 0.45750(12) 0.0269(5) Uani 1 1 d .
N3 N 0.15889(13) 0.20657(11) 0.59794(12) 0.0250(5) Uani 1 1 d .
N4 N 0.09468(13) 0.24260(11) 0.59477(12) 0.0255(5) Uani 1 1 d .
N5 N 0.20746(14) 0.34228(11) 0.58806(12) 0.0272(5) Uani 1 1 d .
N6 N 0.13684(14) 0.36151(11) 0.57970(12) 0.0275(5) Uani 1 1 d .
N7 N 0.28532(14) 0.30753(12) 0.47618(12) 0.0279(5) Uani 1 1 d .
N8 N 0.35084(14) 0.28244(13) 0.46866(13) 0.0307(6) Uani 1 1 d .
O2 O 0.29403(13) 0.18879(11) 0.53516(13) 0.0355(5) Uani 1 1 d .
B1 B 0.0784(2) 0.30883(16) 0.55154(18) 0.0291(7) Uani 1 1 d .
H1A H 0.0238(16) 0.3278(14) 0.5575(15) 0.024(7) Uiso 1 1 d .
B2 B 0.27454(18) 0.68321(15) 0.95502(16) 0.0231(7) Uani 1 1 d .
C1 C 0.32786(18) 0.39162(15) 0.64864(15) 0.0326(7) Uani 1 1 d .
C2 C 0.3554(2) 0.31842(17) 0.6590(2) 0.0438(8) Uani 1 1 d .
H2A H 0.3290 0.2945 0.6912 0.066 Uiso 1 1 calc R
H2B H 0.4070 0.3189 0.6790 0.066 Uiso 1 1 calc R
H2C H 0.3480 0.2949 0.6135 0.066 Uiso 1 1 calc R
C3 C 0.3678(2) 0.43023(19) 0.59800(19) 0.0471(9) Uani 1 1 d .
H3A H 0.3615 0.4063 0.5528 0.071 Uiso 1 1 calc R
H3B H 0.4193 0.4327 0.6181 0.071 Uiso 1 1 calc R
H3C H 0.3482 0.4765 0.5908 0.071 Uiso 1 1 calc R
C4 C 0.3440(2) 0.42773(18) 0.72077(18) 0.0466(9) Uani 1 1 d .
H4A H 0.3291 0.4756 0.7152 0.070 Uiso 1 1 calc R
H4B H 0.3958 0.4254 0.7393 0.070 Uiso 1 1 calc R
H4C H 0.3173 0.4052 0.7536 0.070 Uiso 1 1 calc R
C5 C 0.24739(18) 0.39333(14) 0.62294(15) 0.0290(7) Uani 1 1 d .
C6 C 0.13147(19) 0.42402(14) 0.60689(15) 0.0331(7) Uani 1 1 d .
C7 C 0.2002(2) 0.44549(15) 0.63382(16) 0.0371(8) Uani 1 1 d .
H7 H 0.2133 0.4881 0.6558 0.044 Uiso 1 1 calc R
C8 C 0.0607(2) 0.45868(17) 0.6066(2) 0.0479(9) Uani 1 1 d .
H8A H 0.0334 0.4598 0.5585 0.072 Uiso 1 1 calc R
H8B H 0.0691 0.5054 0.6242 0.072 Uiso 1 1 calc R
H8C H 0.0331 0.4336 0.6370 0.072 Uiso 1 1 calc R
C9 C 0.21279(17) 0.09914(15) 0.66076(16) 0.0321(7) Uani 1 1 d .
C10 C 0.28557(19) 0.13113(17) 0.69214(18) 0.0406(8) Uani 1 1 d .
H10A H 0.3001 0.1631 0.6582 0.061 Uiso 1 1 calc R
H10B H 0.3220 0.0952 0.7028 0.061 Uiso 1 1 calc R
H10C H 0.2811 0.1555 0.7355 0.061 Uiso 1 1 calc R
C11 C 0.2168(2) 0.05455(16) 0.59613(19) 0.0430(8) Uani 1 1 d .
H11A H 0.1721 0.0282 0.5840 0.065 Uiso 1 1 calc R
H11B H 0.2579 0.0234 0.6068 0.065 Uiso 1 1 calc R
H11C H 0.2229 0.0837 0.5563 0.065 Uiso 1 1 calc R
C12 C 0.1914(2) 0.05233(19) 0.7176(2) 0.0549(11) Uani 1 1 d .
H12A H 0.1882 0.0792 0.7598 0.082 Uiso 1 1 calc R
H12B H 0.2278 0.0166 0.7294 0.082 Uiso 1 1 calc R
H12C H 0.1444 0.0314 0.6998 0.082 Uiso 1 1 calc R
C13 C 0.15519(16) 0.15349(14) 0.64228(15) 0.0262(6) Uani 1 1 d .
C14 C 0.05343(17) 0.21229(14) 0.63566(15) 0.0283(6) Uani 1 1 d .
C15 C 0.08997(17) 0.15630(15) 0.66653(15) 0.0303(7) Uani 1 1 d .
H15 H 0.0737 0.1254 0.6984 0.036 Uiso 1 1 calc R
C16 C -0.01945(17) 0.23859(16) 0.64403(18) 0.0351(7) Uani 1 1 d .
H16A H -0.0150 0.2859 0.6605 0.053 Uiso 1 1 calc R
H16B H -0.0387 0.2105 0.6785 0.053 Uiso 1 1 calc R
H16C H -0.0522 0.2365 0.5986 0.053 Uiso 1 1 calc R
C17 C 0.16077(18) 0.18811(15) 0.34963(15) 0.0327(7) Uani 1 1 d .
C18 C 0.1753(2) 0.12266(18) 0.39264(19) 0.0519(10) Uani 1 1 d .
H18A H 0.2080 0.1325 0.4369 0.078 Uiso 1 1 calc R
H18B H 0.1976 0.0889 0.3657 0.078 Uiso 1 1 calc R
H18C H 0.1298 0.1046 0.4029 0.078 Uiso 1 1 calc R
C19 C 0.1136(2) 0.16930(19) 0.27958(18) 0.0537(10) Uani 1 1 d .
H19A H 0.0673 0.1515 0.2882 0.081 Uiso 1 1 calc R
H19B H 0.1380 0.1344 0.2560 0.081 Uiso 1 1 calc R
H19C H 0.1053 0.2099 0.2496 0.081 Uiso 1 1 calc R
C20 C 0.2304(3) 0.2183(2) 0.3338(3) 0.0786(17) Uani 1 1 d .
H20A H 0.2207 0.2634 0.3126 0.118 Uiso 1 1 calc R
H20B H 0.2500 0.1884 0.3011 0.118 Uiso 1 1 calc R
H20C H 0.2653 0.2224 0.3777 0.118 Uiso 1 1 calc R
C21 C 0.11953(17) 0.23820(14) 0.38844(15) 0.0282(6) Uani 1 1 d .
C22 C 0.05286(18) 0.26711(15) 0.36184(16) 0.0340(7) Uani 1 1 d .
H22 H 0.0280 0.2645 0.3146 0.041 Uiso 1 1 calc R
C23 C 0.02964(18) 0.30031(15) 0.41682(16) 0.0330(7) Uani 1 1 d .
C24 C -0.0404(2) 0.33529(19) 0.41801(19) 0.0456(9) Uani 1 1 d .
H24A H -0.0688 0.3087 0.4464 0.068 Uiso 1 1 calc R
H24B H -0.0672 0.3394 0.3698 0.068 Uiso 1 1 calc R
H24C H -0.0313 0.3808 0.4386 0.068 Uiso 1 1 calc R
C25 C 0.27547(18) 0.36413(14) 0.43533(15) 0.0299(7) Uani 1 1 d .
C26 C 0.38236(18) 0.31996(15) 0.42418(15) 0.0311(7) Uani 1 1 d .
C27 C 0.2104(2) 0.40799(16) 0.43005(18) 0.0401(8) Uani 1 1 d .
H27A H 0.1673 0.3810 0.4123 0.060 Uiso 1 1 calc R
H27B H 0.2140 0.4458 0.3977 0.060 Uiso 1 1 calc R
H27C H 0.2069 0.4261 0.4767 0.060 Uiso 1 1 calc R
C28 C 0.45327(18) 0.30037(16) 0.40433(17) 0.0360(7) Uani 1 1 d .
C29 C 0.33549(19) 0.37282(15) 0.40248(16) 0.0339(7) Uani 1 1 d .
H29 H 0.3426 0.4085 0.3711 0.041 Uiso 1 1 calc R
C30 C 0.4978(2) 0.25732(19) 0.46215(19) 0.0440(8) Uani 1 1 d .
H30A H 0.5064 0.2832 0.5063 0.066 Uiso 1 1 calc R
H30B H 0.5441 0.2457 0.4485 0.066 Uiso 1 1 calc R
H30C H 0.4714 0.2154 0.4687 0.066 Uiso 1 1 calc R
C31 C 0.4947(2) 0.3652(2) 0.3917(2) 0.0564(11) Uani 1 1 d .
H31A H 0.4670 0.3909 0.3525 0.085 Uiso 1 1 calc R
H31B H 0.5417 0.3527 0.3802 0.085 Uiso 1 1 calc R
H31C H 0.5018 0.3934 0.4343 0.085 Uiso 1 1 calc R
C32 C 0.4374(2) 0.2581(2) 0.33588(19) 0.0491(9) Uani 1 1 d .
H32A H 0.4114 0.2165 0.3443 0.074 Uiso 1 1 calc R
H32B H 0.4830 0.2459 0.3210 0.074 Uiso 1 1 calc R
H32C H 0.4079 0.2851 0.2989 0.074 Uiso 1 1 calc R
C33 C 0.08596(16) 0.60349(13) 0.97813(15) 0.0257(6) Uani 1 1 d .
C34 C 0.19801(16) 0.64115(13) 0.94230(14) 0.0238(6) Uani 1 1 d .
C35 C 0.15157(16) 0.63806(13) 0.99178(14) 0.0249(6) Uani 1 1 d .
H35 H 0.1653 0.6602 1.0359 0.030 Uiso 1 1 calc R
C36 C 0.10864(17) 0.57268(13) 0.86514(15) 0.0271(6) Uani 1 1 d .
C37 C 0.06396(17) 0.57056(13) 0.91499(15) 0.0279(6) Uani 1 1 d .
H37 H 0.0192 0.5470 0.9059 0.034 Uiso 1 1 calc R
C38 C 0.17416(16) 0.60669(13) 0.87885(14) 0.0252(6) Uani 1 1 d .
H38 H 0.2040 0.6066 0.8439 0.030 Uiso 1 1 calc R
C39 C 0.38900(16) 0.65971(14) 0.89263(14) 0.0261(6) Uani 1 1 d .
H39 H 0.3891 0.7068 0.8812 0.031 Uiso 1 1 calc R
C40 C 0.33585(16) 0.63480(13) 0.92855(14) 0.0236(6) Uani 1 1 d .
C41 C 0.39337(17) 0.52324(14) 0.92621(15) 0.0274(6) Uani 1 1 d .
C42 C 0.34005(16) 0.56487(14) 0.94381(14) 0.0259(6) Uani 1 1 d .
H42 H 0.3047 0.5453 0.9673 0.031 Uiso 1 1 calc R
C43 C 0.44495(17) 0.54909(15) 0.88994(16) 0.0311(7) Uani 1 1 d .
H43 H 0.4813 0.5206 0.8771 0.037 Uiso 1 1 calc R
C44 C 0.44166(17) 0.61766(15) 0.87315(16) 0.0302(7) Uani 1 1 d .
C45 C 0.29865(16) 0.70032(13) 1.03918(15) 0.0248(6) Uani 1 1 d .
C46 C 0.34165(16) 0.65662(14) 1.08569(15) 0.0274(6) Uani 1 1 d .
H46 H 0.3587 0.6158 1.0678 0.033 Uiso 1 1 calc R
C47 C 0.36061(17) 0.67034(15) 1.15732(15) 0.0310(7) Uani 1 1 d .
C48 C 0.27608(17) 0.75942(14) 1.06971(15) 0.0279(6) Uani 1 1 d .
H48 H 0.2463 0.7908 1.0405 0.034 Uiso 1 1 calc R
C49 C 0.29552(18) 0.77417(15) 1.14125(16) 0.0313(7) Uani 1 1 d .
C50 C 0.33778(18) 0.72946(16) 1.18572(16) 0.0339(7) Uani 1 1 d .
H50 H 0.3509 0.7390 1.2346 0.041 Uiso 1 1 calc R
C51 C 0.4058(2) 0.61884(18) 1.20272(17) 0.0428(8) Uani 1 1 d .
C52 C 0.2726(2) 0.83950(17) 1.16951(19) 0.0443(9) Uani 1 1 d .
C53 C 0.03884(18) 0.60261(15) 1.03326(17) 0.0337(7) Uani 1 1 d .
C54 C 0.08452(19) 0.54203(15) 0.79405(16) 0.0351(7) Uani 1 1 d .
C55 C 0.1535(2) 0.8337(2) 0.7457(2) 0.0514(10) Uani 1 1 d .
C56 C 0.31565(17) 0.80758(14) 0.92595(15) 0.0282(6) Uani 1 1 d .
H56 H 0.3522 0.8030 0.9664 0.034 Uiso 1 1 calc R
C57 C 0.26586(16) 0.75421(13) 0.90881(14) 0.0247(6) Uani 1 1 d .
C58 C 0.21349(17) 0.76510(15) 0.84937(15) 0.0291(7) Uani 1 1 d .
H58 H 0.1781 0.7309 0.8358 0.035 Uiso 1 1 calc R
C59 C 0.31348(18) 0.86693(14) 0.88601(16) 0.0319(7) Uani 1 1 d .
C60 C 0.21087(18) 0.82431(16) 0.80884(17) 0.0344(7) Uani 1 1 d .
C61 C 0.26052(19) 0.87597(15) 0.82734(17) 0.0373(8) Uani 1 1 d .
H61 H 0.2583 0.9167 0.8004 0.045 Uiso 1 1 calc R
C62 C 0.3685(2) 0.92118(16) 0.90911(18) 0.0453(9) Uani 1 1 d .
C63 C 0.4970(2) 0.64794(19) 0.8357(2) 0.0436(9) Uani 1 1 d .
C64 C 0.39582(19) 0.44994(15) 0.94676(18) 0.0371(8) Uani 1 1 d .
F1 F 0.35798(17) 0.95179(13) 0.96743(13) 0.0819(9) Uani 1 1 d .
F2 F 0.36828(14) 0.97017(10) 0.86054(12) 0.0628(7) Uani 1 1 d .
F3 F 0.43581(14) 0.89700(11) 0.92086(13) 0.0642(7) Uani 1 1 d .
F4 F 0.55056(18) 0.6770(2) 0.87989(18) 0.1095(12) Uani 1 1 d .
F5 F 0.53051(19) 0.60433(15) 0.8030(2) 0.1158(14) Uani 1 1 d .
F6 F 0.47338(16) 0.6958(2) 0.7927(2) 0.1301(17) Uani 1 1 d .
F7 F 0.35060(15) 0.41123(11) 0.90346(14) 0.0738(8) Uani 1 1 d .
F8 F 0.46087(13) 0.42194(11) 0.95022(15) 0.0673(7) Uani 1 1 d .
F9 F 0.37979(14) 0.44007(10) 1.01062(12) 0.0631(7) Uani 1 1 d .
F10 F 0.46346(14) 0.60002(14) 1.17613(12) 0.0709(7) Uani 1 1 d .
F11 F 0.36870(15) 0.56179(11) 1.21007(13) 0.0672(7) Uani 1 1 d .
F12 F 0.42985(14) 0.64123(12) 1.26774(11) 0.0625(6) Uani 1 1 d .
F13 F 0.2700(4) 0.84012(18) 1.23344(18) 0.190(3) Uani 1 1 d .
F14 F 0.03616(15) 0.66268(11) 1.06390(15) 0.0767(9) Uani 1 1 d .
F15 F -0.02859(12) 0.58334(15) 1.00836(12) 0.0656(7) Uani 1 1 d .
F16 F 0.06207(12) 0.55970(11) 1.08554(10) 0.0528(6) Uani 1 1 d .
F17 F 0.2139(2) 0.8639(2) 1.1373(2) 0.154(2) Uani 1 1 d .
F18 F 0.3154(2) 0.88903(16) 1.1625(3) 0.164(2) Uani 1 1 d .
F19 F 0.10049(16) 0.87371(18) 0.75823(16) 0.0986(11) Uani 1 1 d .
F20 F 0.12103(17) 0.77655(15) 0.72182(15) 0.0914(10) Uani 1 1 d .
F21 F 0.17823(14) 0.86237(15) 0.69226(12) 0.0769(8) Uani 1 1 d .
F22 F 0.05534(14) 0.58896(11) 0.74704(10) 0.0626(7) Uani 1 1 d .
F23 F 0.03443(13) 0.49421(12) 0.79320(12) 0.0618(6) Uani 1 1 d .
F24 F 0.13758(12) 0.51344(11) 0.76767(11) 0.0560(6) Uani 1 1 d .
H8D H 0.3651(18) 0.2413(17) 0.4909(18) 0.034(9) Uiso 1 1 d .
H2D H 0.304(3) 0.153(3) 0.550(3) 0.11(2) Uiso 1 1 d .

loop_
_atom_site_aniso_label
_atom_site_aniso_U_11
_atom_site_aniso_U_22
_atom_site_aniso_U_33
_atom_site_aniso_U_23
_atom_site_aniso_U_13
_atom_site_aniso_U_12
Cr1 0.0248(3) 0.0236(2) 0.0213(2) 0.00121(16) 0.0051(2) 0.00155(17)
N1 0.0273(15) 0.0283(12) 0.0262(12) 0.0015(9) 0.0017(11) 0.0034(10)
N2 0.0274(15) 0.0288(11) 0.0246(12) -0.0003(9) 0.0045(11) 0.0024(10)
N3 0.0240(14) 0.0260(11) 0.0248(12) 0.0020(9) 0.0038(11) 0.0023(9)
N4 0.0220(14) 0.0288(12) 0.0254(12) -0.0007(9) 0.0034(11) 0.0025(9)
N5 0.0306(15) 0.0255(11) 0.0269(12) 0.0007(9) 0.0084(12) 0.0007(10)
N6 0.0313(16) 0.0260(11) 0.0256(12) -0.0004(9) 0.0058(12) 0.0043(10)
N7 0.0287(15) 0.0293(12) 0.0265(12) 0.0025(9) 0.0071(11) 0.0038(10)
N8 0.0323(16) 0.0317(13) 0.0301(13) 0.0040(10) 0.0106(12) 0.0008(11)
O2 0.0325(14) 0.0300(11) 0.0473(14) 0.0099(9) 0.0158(11) 0.0075(9)
B1 0.031(2) 0.0304(16) 0.0265(16) 0.0019(12) 0.0059(16) 0.0051(13)
B2 0.0233(19) 0.0233(14) 0.0232(15) 0.0008(11) 0.0052(14) 0.0007(12)
C1 0.039(2) 0.0327(15) 0.0258(15) -0.0016(11) 0.0039(15) -0.0055(13)
C2 0.041(2) 0.0424(18) 0.045(2) -0.0009(15) -0.0002(18) 0.0002(15)
C3 0.048(2) 0.055(2) 0.0380(19) 0.0013(15) 0.0079(18) -0.0157(17)
C4 0.054(3) 0.049(2) 0.0343(18) -0.0088(15) 0.0015(18) -0.0083(17)
C5 0.039(2) 0.0267(13) 0.0218(14) 0.0001(10) 0.0058(14) -0.0033(12)
C6 0.044(2) 0.0293(14) 0.0259(15) -0.0023(11) 0.0063(15) 0.0049(13)
C7 0.053(2) 0.0270(14) 0.0305(16) -0.0056(12) 0.0052(16) -0.0004(14)
C8 0.055(3) 0.0369(17) 0.050(2) -0.0111(15) 0.0030(19) 0.0139(16)
C9 0.0310(19) 0.0305(14) 0.0353(16) 0.0094(12) 0.0072(15) 0.0035(12)
C10 0.036(2) 0.0457(18) 0.0376(18) 0.0045(14) 0.0000(16) 0.0075(15)
C11 0.045(2) 0.0289(15) 0.055(2) 0.0008(14) 0.0105(18) 0.0042(14)
C12 0.052(3) 0.053(2) 0.063(2) 0.0333(19) 0.020(2) 0.0134(18)
C13 0.0255(17) 0.0280(13) 0.0246(14) 0.0014(10) 0.0028(13) -0.0027(11)
C14 0.0269(18) 0.0327(14) 0.0252(14) -0.0056(11) 0.0042(13) -0.0035(12)
C15 0.0313(19) 0.0336(15) 0.0267(15) 0.0019(11) 0.0069(14) -0.0054(12)
C16 0.0275(19) 0.0407(17) 0.0388(17) -0.0042(13) 0.0103(15) -0.0026(13)
C17 0.039(2) 0.0347(15) 0.0254(15) -0.0055(11) 0.0068(15) -0.0028(13)
C18 0.070(3) 0.050(2) 0.0345(18) -0.0018(15) 0.005(2) 0.0220(19)
C19 0.077(3) 0.0446(19) 0.0330(18) -0.0121(15) -0.007(2) 0.0145(19)
C20 0.079(3) 0.077(3) 0.097(4) -0.051(3) 0.064(3) -0.037(3)
C21 0.0344(19) 0.0276(14) 0.0225(14) -0.0004(10) 0.0045(14) -0.0045(12)
C22 0.035(2) 0.0388(16) 0.0247(15) 0.0018(12) -0.0032(15) -0.0040(13)
C23 0.032(2) 0.0333(15) 0.0312(16) 0.0050(12) -0.0003(15) 0.0010(13)
C24 0.041(2) 0.053(2) 0.0386(19) 0.0049(15) -0.0043(17) 0.0154(16)
C25 0.038(2) 0.0272(14) 0.0246(14) -0.0001(11) 0.0052(14) -0.0008(12)
C26 0.037(2) 0.0328(14) 0.0247(14) -0.0024(11) 0.0096(14) -0.0072(13)
C27 0.051(2) 0.0339(16) 0.0376(18) 0.0080(13) 0.0151(17) 0.0087(14)
C28 0.032(2) 0.0453(17) 0.0330(16) -0.0005(13) 0.0127(15) -0.0077(14)
C29 0.045(2) 0.0306(15) 0.0272(15) 0.0015(11) 0.0100(15) -0.0060(13)
C30 0.033(2) 0.058(2) 0.043(2) -0.0015(16) 0.0106(17) 0.0002(16)
C31 0.051(3) 0.055(2) 0.068(3) 0.0026(19) 0.026(2) -0.0174(18)
C32 0.045(2) 0.067(2) 0.0383(19) -0.0123(16) 0.0167(18) -0.0034(18)
C33 0.0227(17) 0.0276(13) 0.0273(14) 0.0053(10) 0.0058(13) 0.0022(11)
C34 0.0243(17) 0.0233(12) 0.0241(13) 0.0040(10) 0.0049(13) 0.0022(11)
C35 0.0248(17) 0.0268(13) 0.0230(13) 0.0013(10) 0.0039(13) 0.0016(11)
C36 0.0292(18) 0.0238(13) 0.0273(14) 0.0008(10) 0.0023(13) 0.0010(11)
C37 0.0257(17) 0.0252(13) 0.0325(15) 0.0035(11) 0.0041(14) -0.0024(11)
C38 0.0237(17) 0.0294(13) 0.0236(14) 0.0017(10) 0.0069(13) 0.0038(11)
C39 0.0241(17) 0.0300(14) 0.0241(14) 0.0041(10) 0.0037(13) -0.0017(11)
C40 0.0220(16) 0.0293(13) 0.0187(13) 0.0026(10) 0.0010(12) -0.0004(11)
C41 0.0271(18) 0.0279(13) 0.0261(14) -0.0009(11) 0.0017(13) 0.0006(11)
C42 0.0246(17) 0.0286(13) 0.0249(14) 0.0015(10) 0.0053(13) -0.0023(11)
C43 0.0243(18) 0.0389(16) 0.0310(15) -0.0015(12) 0.0071(14) 0.0058(12)
C44 0.0228(18) 0.0390(16) 0.0292(15) 0.0026(12) 0.0054(14) -0.0006(12)
C45 0.0209(16) 0.0287(13) 0.0256(14) 0.0028(10) 0.0066(13) -0.0034(11)
C46 0.0281(18) 0.0293(14) 0.0256(14) 0.0011(11) 0.0066(13) -0.0011(11)
C47 0.0295(19) 0.0371(15) 0.0259(15) 0.0053(12) 0.0037(14) -0.0015(13)
C48 0.0268(18) 0.0294(14) 0.0274(14) 0.0030(11) 0.0045(13) 0.0007(11)
C49 0.0334(19) 0.0331(14) 0.0288(15) -0.0033(11) 0.0094(15) -0.0051(12)
C50 0.035(2) 0.0411(16) 0.0247(15) -0.0031(12) 0.0033(15) -0.0070(13)
C51 0.047(2) 0.051(2) 0.0282(17) 0.0047(14) -0.0009(17) 0.0048(16)
C52 0.053(3) 0.0381(17) 0.043(2) -0.0074(14) 0.0113(19) 0.0043(16)
C53 0.031(2) 0.0373(16) 0.0350(17) 0.0013(12) 0.0128(16) -0.0036(13)
C54 0.038(2) 0.0353(15) 0.0307(16) -0.0034(12) 0.0030(15) -0.0002(13)
C55 0.044(3) 0.061(2) 0.046(2) 0.0244(18) -0.0034(19) 0.0022(19)
C56 0.0318(19) 0.0274(14) 0.0251(14) 0.0002(11) 0.0041(14) 0.0001(12)
C57 0.0238(17) 0.0276(13) 0.0240(13) 0.0031(10) 0.0075(13) 0.0041(11)
C58 0.0264(18) 0.0341(15) 0.0274(15) 0.0044(11) 0.0060(14) 0.0012(12)
C59 0.042(2) 0.0258(13) 0.0292(15) 0.0001(11) 0.0084(15) 0.0019(12)
C60 0.031(2) 0.0402(16) 0.0318(16) 0.0110(13) 0.0034(15) 0.0061(13)
C61 0.046(2) 0.0302(15) 0.0368(17) 0.0108(12) 0.0091(17) 0.0078(14)
C62 0.070(3) 0.0290(15) 0.0361(18) 0.0013(13) 0.0078(19) -0.0066(16)
C63 0.035(2) 0.054(2) 0.047(2) 0.0138(16) 0.0202(19) 0.0061(16)
C64 0.034(2) 0.0319(15) 0.0458(19) -0.0001(13) 0.0084(17) 0.0028(13)
F1 0.132(3) 0.0655(15) 0.0531(14) -0.0304(12) 0.0301(16) -0.0357(16)
F2 0.100(2) 0.0305(10) 0.0547(13) 0.0092(9) 0.0048(13) -0.0184(11)
F3 0.0570(17) 0.0491(12) 0.0803(17) 0.0069(11) -0.0053(13) -0.0223(11)
F4 0.081(2) 0.157(3) 0.099(2) 0.005(2) 0.0358(19) -0.068(2)
F5 0.128(3) 0.0844(19) 0.172(3) -0.006(2) 0.127(3) -0.0055(19)
F6 0.070(2) 0.181(3) 0.159(3) 0.134(3) 0.073(2) 0.049(2)
F7 0.091(2) 0.0390(12) 0.0795(17) -0.0048(11) -0.0183(15) -0.0172(12)
F8 0.0531(15) 0.0412(11) 0.112(2) 0.0182(12) 0.0266(14) 0.0179(10)
F9 0.0975(19) 0.0376(11) 0.0613(14) 0.0163(10) 0.0333(14) 0.0080(11)
F10 0.0629(17) 0.0974(18) 0.0525(14) 0.0241(13) 0.0104(13) 0.0413(14)
F11 0.0845(19) 0.0472(12) 0.0622(15) 0.0226(11) -0.0087(14) -0.0056(12)
F12 0.0769(18) 0.0712(15) 0.0305(11) 0.0042(10) -0.0154(12) 0.0116(12)
F13 0.428(8) 0.092(2) 0.075(2) 0.0056(18) 0.113(4) 0.117(4)
F14 0.097(2) 0.0463(12) 0.110(2) -0.0205(12) 0.0797(18) -0.0085(12)
F15 0.0289(13) 0.124(2) 0.0455(13) 0.0032(13) 0.0122(11) -0.0121(13)
F16 0.0533(14) 0.0715(14) 0.0374(11) 0.0148(10) 0.0181(11) 0.0000(11)
F17 0.110(3) 0.135(3) 0.185(4) -0.116(3) -0.059(3) 0.080(2)
F18 0.148(4) 0.0524(17) 0.323(6) -0.073(3) 0.127(4) -0.027(2)
F19 0.0591(19) 0.146(3) 0.085(2) 0.0265(19) -0.0046(17) 0.0506(19)
F20 0.096(2) 0.0857(19) 0.0694(18) 0.0320(14) -0.0508(17) -0.0300(17)
F21 0.0569(17) 0.122(2) 0.0457(13) 0.0466(14) -0.0084(12) -0.0103(15)
F22 0.095(2) 0.0558(13) 0.0291(10) -0.0013(9) -0.0112(12) 0.0166(12)
F23 0.0663(16) 0.0671(14) 0.0511(13) -0.0205(11) 0.0075(12) -0.0335(12)
F24 0.0510(14) 0.0695(14) 0.0477(12) -0.0278(10) 0.0090(11) 0.0055(11)

loop_
_atom_type_symbol
_atom_type_description
_atom_type_scat_dispersion_real
_atom_type_scat_dispersion_imag
_atom_type_scat_source
C C 0.0033 0.0016 'International Tables Vol C Tables 4.2.6.8 and 6.1.1.4'
H H 0.0000 0.0000 'International Tables Vol C Tables 4.2.6.8 and 6.1.1.4'
B B 0.0013 0.0007 'International Tables Vol C Tables 4.2.6.8 and 6.1.1.4'
N N 0.0061 0.0033 'International Tables Vol C Tables 4.2.6.8 and 6.1.1.4'
F F 0.0171 0.0103 'International Tables Vol C Tables 4.2.6.8 and 6.1.1.4'
Cr Cr 0.3209 0.6236 'International Tables Vol C Tables 4.2.6.8 and 6.1.1.4'
O O 0.0106 0.0060 'International Tables Vol C Tables 4.2.6.8 and 6.1.1.4'

loop_
_geom_angle_atom_site_label_1
_geom_angle_atom_site_label_2
_geom_angle_atom_site_label_3
_geom_angle
O2 Cr1 N2 119.84(10)
O2 Cr1 N7 83.68(10)
N2 Cr1 N7 91.36(10)
O2 Cr1 N5 140.07(11)
N2 Cr1 N5 99.49(10)
N7 Cr1 N5 89.13(9)
O2 Cr1 N3 101.53(9)
N2 Cr1 N3 87.23(9)
N7 Cr1 N3 174.62(9)
N5 Cr1 N3 85.99(9)
C23 N1 N2 109.8(2)
C23 N1 B1 129.7(3)
N2 N1 B1 119.6(2)
C21 N2 N1 106.8(2)
C21 N2 Cr1 139.2(2)
N1 N2 Cr1 113.37(17)
C13 N3 N4 106.1(2)
C13 N3 Cr1 143.2(2)
N4 N3 Cr1 110.68(16)
C14 N4 N3 109.7(2)
C14 N4 B1 127.6(2)
N3 N4 B1 122.7(2)
C5 N5 N6 107.4(2)
C5 N5 Cr1 137.8(2)
N6 N5 Cr1 114.25(18)
C6 N6 N5 110.1(3)
C6 N6 B1 130.7(3)
N5 N6 B1 118.6(2)
C25 N7 N8 105.6(2)
C25 N7 Cr1 136.0(2)
N8 N7 Cr1 118.23(17)
C26 N8 N7 112.3(2)
N1 B1 N6 109.6(2)
N1 B1 N4 108.6(2)
N6 B1 N4 108.2(3)
C34 B2 C45 109.6(2)
C34 B2 C40 108.0(2)
C45 B2 C40 109.7(2)
C34 B2 C57 110.1(2)
C45 B2 C57 110.3(2)
C40 B2 C57 109.2(2)
C5 C1 C2 111.2(3)
C5 C1 C3 110.8(3)
C2 C1 C3 110.8(3)
C5 C1 C4 108.3(3)
C2 C1 C4 107.7(3)
C3 C1 C4 107.8(3)
N5 C5 C7 107.7(3)
N5 C5 C1 125.7(3)
C7 C5 C1 126.5(3)
N6 C6 C7 107.3(3)
N6 C6 C8 122.8(3)
C7 C6 C8 130.0(3)
C6 C7 C5 107.5(3)
C13 C9 C10 111.0(2)
C13 C9 C11 110.1(3)
C10 C9 C11 112.8(3)
C13 C9 C12 108.8(3)
C10 C9 C12 106.9(3)
C11 C9 C12 107.2(3)
N3 C13 C15 109.1(3)
N3 C13 C9 125.0(2)
C15 C13 C9 125.8(2)
N4 C14 C15 108.2(3)
N4 C14 C16 123.1(3)
C15 C14 C16 128.7(3)
C14 C15 C13 106.9(2)
C20 C17 C19 107.8(3)
C20 C17 C18 110.9(4)
C19 C17 C18 107.4(3)
C20 C17 C21 112.2(3)
C19 C17 C21 108.8(3)
C18 C17 C21 109.5(2)
N2 C21 C22 108.4(3)
N2 C21 C17 125.4(3)
C22 C21 C17 125.8(3)
C23 C22 C21 107.2(3)
N1 C23 C22 107.7(3)
N1 C23 C24 123.2(3)
C22 C23 C24 129.0(3)
N7 C25 C29 108.9(3)
N7 C25 C27 122.8(3)
C29 C25 C27 128.3(3)
N8 C26 C29 106.0(3)
N8 C26 C28 122.2(3)
C29 C26 C28 131.7(3)
C26 C28 C30 110.7(2)
C26 C28 C31 109.1(3)
C30 C28 C31 110.2(3)
C26 C28 C32 107.9(3)
C30 C28 C32 109.1(3)
C31 C28 C32 109.7(3)
C26 C29 C25 107.2(3)
C37 C33 C35 121.0(3)
C37 C33 C53 119.9(3)
C35 C33 C53 119.1(3)
C38 C34 C35 115.5(3)
C38 C34 B2 120.8(2)
C35 C34 B2 123.7(2)
C33 C35 C34 122.0(3)
C37 C36 C38 120.7(3)
C37 C36 C54 120.1(3)
C38 C36 C54 119.1(3)
C33 C37 C36 118.4(3)
C36 C38 C34 122.5(2)
C44 C39 C40 122.1(3)
C39 C40 C42 115.2(2)
C39 C40 B2 123.6(2)
C42 C40 B2 121.1(2)
C42 C41 C43 120.7(3)
C42 C41 C64 119.7(3)
C43 C41 C64 119.7(3)
C41 C42 C40 122.9(3)
C44 C43 C41 117.8(3)
C43 C44 C39 121.3(3)
C43 C44 C63 119.7(3)
C39 C44 C63 119.1(3)
C46 C45 C48 115.1(3)
C46 C45 B2 122.7(2)
C48 C45 B2 122.2(2)
C47 C46 C45 122.7(3)
C50 C47 C46 120.8(3)
C50 C47 C51 121.2(3)
C46 C47 C51 118.0(3)
C49 C48 C45 122.8(3)
C50 C49 C48 120.5(3)
C50 C49 C52 119.6(3)
C48 C49 C52 119.9(3)
C49 C50 C47 118.2(3)
F10 C51 F12 106.8(3)
F10 C51 F11 106.5(3)
F12 C51 F11 105.9(3)
F10 C51 C47 112.3(3)
F12 C51 C47 113.1(3)
F11 C51 C47 111.8(3)
F13 C52 F17 107.5(4)
F13 C52 F18 103.4(5)
F17 C52 F18 100.0(4)
F13 C52 C49 115.9(3)
F17 C52 C49 115.5(3)
F18 C52 C49 112.8(3)
F14 C53 F16 105.0(3)
F14 C53 F15 107.8(3)
F16 C53 F15 105.1(3)
F14 C53 C33 112.3(2)
F16 C53 C33 112.9(3)
F15 C53 C33 113.1(3)
F24 C54 F23 106.1(3)
F24 C54 F22 106.2(3)
F23 C54 F22 105.7(3)
F24 C54 C36 113.3(3)
F23 C54 C36 113.4(3)
F22 C54 C36 111.6(2)
F20 C55 F19 104.5(4)
F20 C55 F21 107.1(4)
F19 C55 F21 105.5(3)
F20 C55 C60 113.9(3)
F19 C55 C60 112.6(3)
F21 C55 C60 112.6(3)
C59 C56 C57 122.6(3)
C58 C57 C56 115.3(2)
C58 C57 B2 124.4(3)
C56 C57 B2 120.3(3)
C57 C58 C60 122.7(3)
C61 C59 C56 120.5(3)
C61 C59 C62 121.0(3)
C56 C59 C62 118.5(3)
C61 C60 C58 120.6(3)
C61 C60 C55 118.7(3)
C58 C60 C55 120.6(3)
C60 C61 C59 118.4(3)
F1 C62 F3 107.2(3)
F1 C62 F2 106.6(3)
F3 C62 F2 105.1(3)
F1 C62 C59 112.2(3)
F3 C62 C59 112.6(3)
F2 C62 C59 112.5(3)
F6 C63 F5 108.2(3)
F6 C63 F4 103.8(4)
F5 C63 F4 102.5(3)
F6 C63 C44 114.4(3)
F5 C63 C44 114.5(3)
F4 C63 C44 112.1(3)
F7 C64 F9 106.0(3)
F7 C64 F8 106.2(3)
F9 C64 F8 104.4(3)
F7 C64 C41 113.5(3)
F9 C64 C41 112.6(2)
F8 C64 C41 113.4(3)

loop_
_geom_bond_atom_site_label_1
_geom_bond_atom_site_label_2
_geom_bond_distance
Cr1 O2 1.814(2)
Cr1 N2 2.030(3)
Cr1 N7 2.052(2)
Cr1 N5 2.072(2)
Cr1 N3 2.082(2)
N1 C23 1.345(4)
N1 N2 1.380(3)
N1 B1 1.532(4)
N2 C21 1.360(4)
N3 C13 1.357(3)
N3 N4 1.392(3)
N4 C14 1.339(4)
N4 B1 1.546(4)
N5 C5 1.358(4)
N5 N6 1.364(3)
N6 C6 1.345(4)
N6 B1 1.538(4)
N7 C25 1.355(4)
N7 N8 1.359(3)
N8 C26 1.344(4)
B2 C34 1.641(4)
B2 C45 1.642(4)
B2 C40 1.643(4)
B2 C57 1.647(4)
C1 C5 1.510(5)
C1 C2 1.528(4)
C1 C3 1.533(4)
C1 C4 1.544(4)
C5 C7 1.394(4)
C6 C7 1.374(5)
C6 C8 1.495(5)
C9 C13 1.518(4)
C9 C10 1.532(5)
C9 C11 1.536(5)
C9 C12 1.537(4)
C13 C15 1.389(4)
C14 C15 1.375(4)
C14 C16 1.501(4)
C17 C20 1.516(5)
C17 C19 1.527(5)
C17 C18 1.527(5)
C17 C21 1.527(4)
C21 C22 1.391(5)
C22 C23 1.379(4)
C23 C24 1.490(5)
C25 C29 1.399(4)
C25 C27 1.486(4)
C26 C29 1.378(4)
C26 C28 1.502(4)
C28 C30 1.527(5)
C28 C31 1.533(5)
C28 C32 1.543(5)
C33 C37 1.377(4)
C33 C35 1.393(4)
C33 C53 1.499(4)
C34 C38 1.402(4)
C34 C35 1.404(4)
C36 C37 1.384(4)
C36 C38 1.387(4)
C36 C54 1.494(4)
C39 C44 1.391(4)
C39 C40 1.401(4)
C40 C42 1.403(4)
C41 C42 1.382(4)
C41 C43 1.388(4)
C41 C64 1.490(4)
C43 C44 1.383(4)
C44 C63 1.490(4)
C45 C46 1.394(4)
C45 C48 1.400(4)
C46 C47 1.392(4)
C47 C50 1.383(4)
C47 C51 1.501(4)
C48 C49 1.395(4)
C49 C50 1.378(5)
C49 C52 1.486(4)
C51 F10 1.330(4)
C51 F12 1.331(4)
C51 F11 1.340(4)
C52 F13 1.243(4)
C52 F17 1.265(5)
C52 F18 1.284(5)
C53 F14 1.323(4)
C53 F16 1.328(4)
C53 F15 1.331(4)
C54 F24 1.322(4)
C54 F23 1.328(4)
C54 F22 1.341(4)
C55 F20 1.320(5)
C55 F19 1.325(5)
C55 F21 1.328(4)
C55 C60 1.492(5)
C56 C59 1.393(4)
C56 C57 1.406(4)
C57 C58 1.392(4)
C58 C60 1.396(4)
C59 C61 1.383(5)
C59 C62 1.498(5)
C60 C61 1.383(5)
C62 F1 1.321(4)
C62 F3 1.334(5)
C62 F2 1.342(4)
C63 F6 1.281(4)
C63 F5 1.292(4)
C63 F4 1.330(5)
C64 F7 1.323(4)
C64 F9 1.333(4)
C64 F8 1.333(4)
